data_1512415
loop_
_publ_author_name
'Salvador Celedona'
'Mauricio Fuentealbab'
'Thierry Roisnelc'
'Jean-Rene Hamonc'
'David Carrilloa'
'Carolina Manzura'

_publ_section_title
;
 Stepwise construction of a 4-hydroxyphenyl functionalized
 O,N,N-tridentate ferrocene-containing enaminone: Spectral, analytical and
 structural studies
;
_journal_name_full
;
Inorganica Chimica Acta
;
_journal_page_first 184
_journal_page_last 189
_journal_paper_doi 10.1016/j.ica.2012.04.028
_journal_volume 390
_journal_year 2012
_chemical_formula_moiety 'C13 H16 O4'
_chemical_formula_sum 'C13 H16 O4'
_chemical_formula_weight 236.26
_chemical_name_systematic
;
 ? 
;
_space_group_crystal_system monoclinic
_space_group_IT_number 15
_space_group_name_Hall '-C 2yc'
_space_group_name_H-M_alt 'C 1 2/c 1'
_symmetry_space_group_name_Hall '-C 2yc'
_symmetry_space_group_name_H-M 'C 1 2/c 1'
_atom_sites_solution_hydrogens geom
_atom_sites_solution_primary direct
_atom_sites_solution_secondary difmap
_audit_creation_date 2011-01-18
_audit_creation_method
;
  Olex2 1.1
  (compiled 2010.09.30 svn.r1450, GUI svn.r3284)
;
_cell_angle_alpha 90.00
_cell_angle_beta 110.869(3)
_cell_angle_gamma 90.00
_cell_formula_units_Z 8
_cell_length_a 19.1563(10)
_cell_length_b 7.5570(4)
_cell_length_c 17.1881(9)
_cell_measurement_reflns_used 863
_cell_measurement_temperature 120(2)
_cell_measurement_theta_max 25.965
_cell_measurement_theta_min 2.537
_cell_volume 2325.0(2)
_computing_cell_refinement 'SAINT v6.45A (Bruker, 2003)'
_computing_data_collection 'SMART v5.625 (Bruker, 2001)'
_computing_data_reduction 'SAINT v6.45A (Bruker, 2003)'
_computing_molecular_graphics
;
O. V. Dolomanov, L. J. Bourhis, R. J. Gildea, J. A. K. Howard and H. Puschmann,
OLEX2: a complete structure solution, refinement and analysis program.
J. Appl. Cryst. (2009). 42, 339-341.
;
_computing_publication_material
;
O. V. Dolomanov, L. J. Bourhis, R. J. Gildea, J. A. K. Howard and H. Puschmann,
OLEX2: a complete structure solution, refinement and analysis program.
J. Appl. Cryst. (2009). 42, 339-341.
;
_computing_structure_refinement 'SHELXL-97 (Sheldrick, 1997)'
_computing_structure_solution 'SHELXS-97 (Sheldrick, 1990)'
_diffrn_ambient_temperature 120.0
_diffrn_measured_fraction_theta_full 1.000
_diffrn_measured_fraction_theta_max 0.999
_diffrn_radiation_monochromator Parallel,graphite
_diffrn_radiation_source 'fine-focus sealed tube'
_diffrn_radiation_type 'MO K\a'
_diffrn_radiation_wavelength 0.71073
_diffrn_reflns_av_R_equivalents 0.0480
_diffrn_reflns_av_unetI/netI 0.0282
_diffrn_reflns_limit_h_max 23
_diffrn_reflns_limit_h_min -23
_diffrn_reflns_limit_k_max 9
_diffrn_reflns_limit_k_min -9
_diffrn_reflns_limit_l_max 21
_diffrn_reflns_limit_l_min -21
_diffrn_reflns_number 11677
_diffrn_reflns_theta_full 26.00
_diffrn_reflns_theta_max 26.02
_diffrn_reflns_theta_min 2.28
_diffrn_source_current 35.0
_diffrn_source_power 1.75
_diffrn_source_target Mo
_diffrn_source_voltage 50.0
_exptl_absorpt_coefficient_mu 0.100
_exptl_absorpt_correction_type none
_exptl_crystal_colour Colourless
_exptl_crystal_density_diffrn 1.350
_exptl_crystal_density_method 'not measured'
_exptl_crystal_description Polyhedron
_exptl_crystal_F_000 1008
_exptl_crystal_size_max 0.5
_exptl_crystal_size_mid 0.3
_exptl_crystal_size_min 0.25
_refine_diff_density_max 0.283
_refine_diff_density_min -0.224
_refine_diff_density_rms 0.047
_refine_ls_extinction_method none
_refine_ls_goodness_of_fit_ref 1.045
_refine_ls_hydrogen_treatment constr
_refine_ls_matrix_type full
_refine_ls_number_parameters 155
_refine_ls_number_reflns 2294
_refine_ls_number_restraints 0
_refine_ls_restrained_S_all 1.045
_refine_ls_R_factor_all 0.0501
_refine_ls_R_factor_gt 0.0396
_refine_ls_shift/su_max 0.000
_refine_ls_shift/su_mean 0.000
_refine_ls_structure_factor_coef Fsqd
_refine_ls_weighting_details
;
calc w=1/[\s^2^(Fo^2^)+(0.0717P)^2^+0.2638P] where P=(Fo^2^+2Fc^2^)/3
;
_refine_ls_weighting_scheme calc
_refine_ls_wR_factor_gt 0.1066
_refine_ls_wR_factor_ref 0.1129
_reflns_number_gt 1824
_reflns_number_total 2294
_reflns_threshold_expression >2sigma(I)
_cod_data_source_file ICA-2012-390-184-189-1.cif
_cod_data_source_block complex1
_cod_depositor_comments
;
The following automatic conversions were performed:

'_diffrn_source_target' value 'MO' changed to 'Mo' according to the
built-in table from CIF Core dictionary named 'cif_core.dic' version
2.4.1 from 2010-06-29.

Automatic conversion script
Id: cif_fix_values 1891 2012-01-12 08:04:46Z andrius 
;
_cod_database_code 1512415

loop_
_space_group_symop_id
_space_group_symop_operation_xyz
1 'x, y, z'
2 '-x, y, -z+1/2'
3 'x+1/2, y+1/2, z'
4 '-x+1/2, y+1/2, -z+1/2'
5 '-x, -y, -z'
6 'x, -y, z-1/2'
7 '-x+1/2, -y+1/2, -z'
8 'x+1/2, -y+1/2, z-1/2'

loop_
_atom_site_label
_atom_site_type_symbol
_atom_site_fract_x
_atom_site_fract_y
_atom_site_fract_z
_atom_site_U_iso_or_equiv
_atom_site_adp_type
_atom_site_occupancy
_atom_site_symmetry_multiplicity
_atom_site_calc_flag
_atom_site_refinement_flags
O3 O 0.20586(5) 0.17411(12) 0.09645(6) 0.0229(2) Uani 1 1 d .
O1 O -0.11597(5) 0.06109(12) 0.11290(6) 0.0240(3) Uani 1 1 d .
O2 O -0.14578(5) 0.22920(14) -0.00216(6) 0.0306(3) Uani 1 1 d .
O4 O 0.27732(5) 0.17852(12) 0.23409(5) 0.0226(2) Uani 1 1 d .
C3 C -0.01766(7) 0.16215(17) 0.07238(8) 0.0204(3) Uani 1 1 d .
C6 C 0.13327(7) 0.16760(17) 0.09354(8) 0.0205(3) Uani 1 1 d .
C9 C 0.26109(7) 0.07934(17) 0.15970(8) 0.0214(3) Uani 1 1 d .
H9 H 0.2419 -0.0405 0.1666 0.026 Uiso 1 1 calc R
C7 C 0.08192(7) 0.25815(18) 0.02744(8) 0.0235(3) Uani 1 1 d .
H7 H 0.0983 0.3222 -0.0104 0.028 Uiso 1 1 calc R
C4 C 0.03441(7) 0.07567(17) 0.13940(8) 0.0221(3) Uani 1 1 d .
H4 H 0.0181 0.0143 0.1781 0.027 Uiso 1 1 calc R
C2 C -0.09918(7) 0.15695(17) 0.05597(8) 0.0213(3) Uani 1 1 d .
C5 C 0.11003(7) 0.07753(18) 0.15075(8) 0.0228(3) Uani 1 1 d .
H5 H 0.1453 0.0183 0.1968 0.027 Uiso 1 1 calc R
C10 C 0.32911(7) 0.06188(18) 0.13511(8) 0.0236(3) Uani 1 1 d .
H10B H 0.3456 0.1804 0.1241 0.028 Uiso 1 1 calc R
H10A H 0.3166 -0.0094 0.0836 0.028 Uiso 1 1 calc R
C12 C 0.40557(7) 0.07023(19) 0.28771(9) 0.0255(3) Uani 1 1 d .
H12B H 0.4420 0.0038 0.3342 0.031 Uiso 1 1 calc R
H12A H 0.4267 0.1887 0.2852 0.031 Uiso 1 1 calc R
C1 C -0.19498(7) 0.04855(19) 0.09897(9) 0.0262(3) Uani 1 1 d .
H1A H -0.2197 -0.0233 0.0493 0.039 Uiso 1 1 calc R
H1B H -0.2169 0.1674 0.0908 0.039 Uiso 1 1 calc R
H1C H -0.2017 -0.0069 0.1474 0.039 Uiso 1 1 calc R
C13 C 0.33261(7) 0.08944(19) 0.30274(8) 0.0247(3) Uani 1 1 d .
H13A H 0.3139 -0.0292 0.3100 0.030 Uiso 1 1 calc R
H13B H 0.3413 0.1576 0.3545 0.030 Uiso 1 1 calc R
C8 C 0.00696(7) 0.25480(17) 0.01691(8) 0.0230(3) Uani 1 1 d .
H8 H -0.0281 0.3162 -0.0285 0.028 Uiso 1 1 calc R
C11 C 0.39187(7) -0.02805(19) 0.20575(9) 0.0256(3) Uani 1 1 d .
H11B H 0.4382 -0.0284 0.1927 0.031 Uiso 1 1 calc R
H11A H 0.3780 -0.1524 0.2113 0.031 Uiso 1 1 calc R

loop_
_atom_site_aniso_label
_atom_site_aniso_U_11
_atom_site_aniso_U_22
_atom_site_aniso_U_33
_atom_site_aniso_U_23
_atom_site_aniso_U_13
_atom_site_aniso_U_12
O3 0.0170(5) 0.0279(5) 0.0235(5) 0.0035(4) 0.0068(4) 0.0013(4)
O1 0.0171(5) 0.0295(6) 0.0253(5) 0.0023(4) 0.0077(4) 0.0000(4)
O2 0.0215(5) 0.0397(6) 0.0294(6) 0.0083(4) 0.0076(4) 0.0067(4)
O4 0.0207(5) 0.0251(5) 0.0210(5) -0.0019(4) 0.0063(4) 0.0033(4)
C3 0.0195(7) 0.0199(7) 0.0210(7) -0.0030(5) 0.0062(6) 0.0003(5)
C6 0.0180(6) 0.0213(7) 0.0221(7) -0.0042(5) 0.0068(5) -0.0014(5)
C9 0.0177(7) 0.0225(7) 0.0223(7) 0.0001(5) 0.0049(6) 0.0006(5)
C7 0.0243(7) 0.0252(7) 0.0215(7) 0.0013(5) 0.0088(6) -0.0011(5)
C4 0.0215(7) 0.0236(7) 0.0216(7) 0.0001(5) 0.0081(6) -0.0008(5)
C2 0.0223(7) 0.0211(7) 0.0212(7) -0.0021(5) 0.0088(6) 0.0010(5)
C5 0.0216(7) 0.0247(7) 0.0200(7) 0.0021(5) 0.0047(6) 0.0023(5)
C10 0.0217(7) 0.0274(8) 0.0236(7) -0.0014(5) 0.0104(6) 0.0007(5)
C12 0.0189(7) 0.0291(8) 0.0255(7) -0.0018(6) 0.0044(6) 0.0019(5)
C1 0.0178(7) 0.0326(8) 0.0283(7) 0.0010(6) 0.0084(6) -0.0015(6)
C13 0.0229(7) 0.0285(8) 0.0208(7) -0.0003(5) 0.0056(6) 0.0021(5)
C8 0.0228(7) 0.0236(7) 0.0212(7) 0.0013(5) 0.0059(6) 0.0032(5)
C11 0.0201(7) 0.0294(8) 0.0271(7) -0.0021(6) 0.0084(6) 0.0025(6)

loop_
_atom_type_symbol
_atom_type_description
_atom_type_scat_dispersion_real
_atom_type_scat_dispersion_imag
_atom_type_scat_source
C C 0.0033 0.0016 'International Tables Vol C Tables 4.2.6.8 and 6.1.1.4'
H H 0.0000 0.0000 'International Tables Vol C Tables 4.2.6.8 and 6.1.1.4'
O O 0.0106 0.0060 'International Tables Vol C Tables 4.2.6.8 and 6.1.1.4'

loop_
_geom_angle_atom_site_label_1
_geom_angle_atom_site_label_2
_geom_angle_atom_site_label_3
_geom_angle
O3 C6 C7 115.13(11)
O3 C6 C5 124.43(12)
O3 C9 O4 106.83(10)
O3 C9 H9 110.1
O3 C9 C10 108.24(10)
O1 C2 C3 112.57(11)
O1 C1 H1A 109.5
O1 C1 H1B 109.5
O1 C1 H1C 109.5
O2 C2 O1 123.21(12)
O2 C2 C3 124.22(12)
O4 C9 H9 110.1
O4 C9 C10 111.36(10)
O4 C13 C12 111.00(11)
O4 C13 H13A 109.4
O4 C13 H13B 109.4
C3 C4 H4 119.5
C3 C4 C5 121.04(12)
C3 C8 H8 119.7
C6 O3 C9 118.73(10)
C6 C7 H7 120.1
C6 C5 H5 120.5
C9 O4 C13 110.65(10)
C9 C10 H10B 109.8
C9 C10 H10A 109.8
C9 C10 C11 109.19(11)
C7 C6 C5 120.44(12)
C7 C8 C3 120.58(12)
C7 C8 H8 119.7
C4 C3 C2 122.73(12)
C4 C3 C8 119.05(12)
C4 C5 C6 118.99(12)
C4 C5 H5 120.5
C2 O1 C1 114.92(10)
C5 C4 H4 119.5
C10 C9 H9 110.1
C10 C11 C12 110.09(11)
C10 C11 H11B 109.6
C10 C11 H11A 109.6
H10B C10 H10A 108.3
C12 C13 H13A 109.4
C12 C13 H13B 109.4
C12 C11 H11B 109.6
C12 C11 H11A 109.6
H12B C12 H12A 108.2
H1A C1 H1B 109.5
H1A C1 H1C 109.5
H1B C1 H1C 109.5
C13 C12 H12B 109.7
C13 C12 H12A 109.7
C13 C12 C11 109.70(11)
H13A C13 H13B 108.0
C8 C3 C2 118.21(11)
C8 C7 C6 119.87(12)
C8 C7 H7 120.1
C11 C10 H10B 109.8
C11 C10 H10A 109.8
C11 C12 H12B 109.7
C11 C12 H12A 109.7
H11B C11 H11A 108.2

loop_
_geom_bond_atom_site_label_1
_geom_bond_atom_site_label_2
_geom_bond_distance
O3 C6 1.3744(15)
O3 C9 1.4123(15)
O1 C2 1.3453(16)
O1 C1 1.4488(15)
O2 C2 1.2074(16)
O4 C9 1.4178(16)
O4 C13 1.4411(15)
C3 C4 1.3895(18)
C3 C2 1.4853(17)
C3 C8 1.3936(19)
C6 C7 1.3894(18)
C6 C5 1.3930(19)
C9 H9 1.0000
C9 C10 1.5120(18)
C7 H7 0.9500
C7 C8 1.3820(18)
C4 H4 0.9500
C4 C5 1.3912(18)
C5 H5 0.9500
C10 H10B 0.9900
C10 H10A 0.9900
C10 C11 1.5302(19)
C12 H12B 0.9900
C12 H12A 0.9900
C12 C13 1.5161(18)
C12 C11 1.5303(19)
C1 H1A 0.9800
C1 H1B 0.9800
C1 H1C 0.9800
C13 H13A 0.9900
C13 H13B 0.9900
C8 H8 0.9500
C11 H11B 0.9900
C11 H11A 0.9900

loop_
_geom_torsion_atom_site_label_1
_geom_torsion_atom_site_label_2
_geom_torsion_atom_site_label_3
_geom_torsion_atom_site_label_4
_geom_torsion
O3 C6 C7 C8 177.67(11)
O3 C6 C5 C4 -177.76(12)
O3 C9 C10 C11 175.73(10)
O4 C9 C10 C11 58.59(14)
C3 C4 C5 C6 -0.1(2)
C6 O3 C9 O4 -76.68(13)
C6 O3 C9 C10 163.30(10)
C6 C7 C8 C3 0.4(2)
C9 O3 C6 C7 -177.38(11)
C9 O3 C6 C5 2.13(18)
C9 O4 C13 C12 61.91(14)
C9 C10 C11 C12 -53.28(15)
C7 C6 C5 C4 1.72(19)
C4 C3 C2 O1 0.28(18)
C4 C3 C2 O2 -179.22(13)
C4 C3 C8 C7 1.2(2)
C2 C3 C4 C5 177.29(12)
C2 C3 C8 C7 -177.49(12)
C5 C6 C7 C8 -1.9(2)
C1 O1 C2 O2 0.69(18)
C1 O1 C2 C3 -178.81(10)
C13 O4 C9 O3 178.99(9)
C13 O4 C9 C10 -63.01(13)
C13 C12 C11 C10 52.80(15)
C8 C3 C4 C5 -1.3(2)
C8 C3 C2 O1 178.87(11)
C8 C3 C2 O2 -0.6(2)
C11 C12 C13 O4 -56.67(15)
